data_4337997
loop_
_publ_author_name
'Hui, Alice K.'
'Cook, Brian J.'
'Mindiola, Daniel J.'
'Caulton, Kenneth G.'

_publ_section_title
;
 Transition Metal Chlorides Are Lewis Acids toward Terminal Chloride
 Attached to Late Transition Metals.
;
_journal_issue 7
_journal_name_full 'Inorganic chemistry'
_journal_page_first 3307
_journal_paper_doi 10.1021/ic402107z
_journal_volume 53
_journal_year 2014
_chemical_formula_sum 'C39 H52 Cl8 Co3 N10'
_chemical_formula_weight 1121.30
_chemical_name_systematic
; 
 ? 
;
_space_group_IT_number 15
_symmetry_cell_setting monoclinic
_symmetry_space_group_name_Hall '-C 2yc'
_symmetry_space_group_name_H-M 'C 1 2/c 1'
_atom_sites_solution_hydrogens geom
_atom_sites_solution_primary direct
_atom_sites_solution_secondary difmap
_audit_creation_method SHELXL-97
_cell_angle_alpha 90.00
_cell_angle_beta 101.9990(10)
_cell_angle_gamma 90.00
_cell_formula_units_Z 4
_cell_length_a 16.2254(7)
_cell_length_b 16.5881(7)
_cell_length_c 20.7891(8)
_cell_measurement_reflns_used 7413
_cell_measurement_temperature 220(2)
_cell_measurement_theta_max 24.92
_cell_measurement_theta_min 2.46
_cell_volume 5473.1(4)
_computing_cell_refinement 'Bruker SAINT'
_computing_data_collection 'Bruker APEX2'
_computing_data_reduction 'Bruker SAINT'
_computing_molecular_graphics 'Bruker SHELXTL'
_computing_publication_material 'Bruker SHELXTL'
_computing_structure_refinement 'SHELXL-97 (Sheldrick, 2008)'
_computing_structure_solution 'SHELXS-97 (Sheldrick, 2008)'
_diffrn_ambient_temperature 220(2)
_diffrn_measured_fraction_theta_full 0.999
_diffrn_measured_fraction_theta_max 0.999
_diffrn_measurement_device_type 'Bruker APEX-II CCD'
_diffrn_measurement_method '\f and \w scans'
_diffrn_radiation_monochromator graphite
_diffrn_radiation_source 'fine-focus sealed tube'
_diffrn_radiation_type MoK\a
_diffrn_radiation_wavelength 0.71073
_diffrn_reflns_av_R_equivalents 0.0245
_diffrn_reflns_av_sigmaI/netI 0.0229
_diffrn_reflns_limit_h_max 19
_diffrn_reflns_limit_h_min -19
_diffrn_reflns_limit_k_max 19
_diffrn_reflns_limit_k_min -19
_diffrn_reflns_limit_l_max 24
_diffrn_reflns_limit_l_min -22
_diffrn_reflns_number 19594
_diffrn_reflns_theta_full 25.03
_diffrn_reflns_theta_max 25.03
_diffrn_reflns_theta_min 1.78
_exptl_absorpt_coefficient_mu 1.325
_exptl_absorpt_correction_T_max 0.7079
_exptl_absorpt_correction_T_min 0.5571
_exptl_absorpt_correction_type numerical
_exptl_absorpt_process_details 'R. Blessinger 1995'
_exptl_crystal_colour blue
_exptl_crystal_density_diffrn 1.361
_exptl_crystal_density_method 'not measured'
_exptl_crystal_description block
_exptl_crystal_F_000 2292
_exptl_crystal_size_max 0.50
_exptl_crystal_size_mid 0.40
_exptl_crystal_size_min 0.28
_refine_diff_density_max 0.759
_refine_diff_density_min -0.563
_refine_diff_density_rms 0.076
_refine_ls_extinction_method none
_refine_ls_goodness_of_fit_ref 1.085
_refine_ls_hydrogen_treatment constr
_refine_ls_matrix_type full
_refine_ls_number_parameters 289
_refine_ls_number_reflns 4841
_refine_ls_number_restraints 111
_refine_ls_restrained_S_all 1.084
_refine_ls_R_factor_all 0.0578
_refine_ls_R_factor_gt 0.0468
_refine_ls_shift/su_max 0.002
_refine_ls_shift/su_mean 0.000
_refine_ls_structure_factor_coef Fsqd
_refine_ls_weighting_details 'calc w=1/[\s^2^(Fo^2^)+(0.0859P)^2^+9.0095P] where P=(Fo^2^+2Fc^2^)/3'
_refine_ls_weighting_scheme calc
_refine_ls_wR_factor_gt 0.1410
_refine_ls_wR_factor_ref 0.1515
_reflns_number_gt 3966
_reflns_number_total 4841
_reflns_threshold_expression >2sigma(I)
_cod_data_source_file ic402107z_si_003.cif
_cod_data_source_block 13002
_cod_depositor_comments
;
The following automatic conversions were performed:

'_symmetry_cell_setting' value 'Monoclinic' changed to 'monoclinic'
according to
/usr/data/users/saulius/automatic-downloads/rss-feeds/ACS/lib/dictionaries/cif_core.dic
dictionary named 'cif_core.dic' version 2.4.2 from 2011-04-26.

Automatic conversion script
Id: cif_fix_values 2281 2013-09-26 08:29:07Z andrius 

 Adding full bibliography for 4337997--4337998.cif.
;
_cod_original_sg_symbol_H-M 'C2/c  '
_cod_database_code 4337997

loop_
_symmetry_equiv_pos_as_xyz
'x, y, z'
'-x, y, -z+1/2'
'x+1/2, y+1/2, z'
'-x+1/2, y+1/2, -z+1/2'
'-x, -y, -z'
'x, -y, z-1/2'
'-x+1/2, -y+1/2, -z'
'x+1/2, -y+1/2, z-1/2'

loop_
_atom_site_label
_atom_site_type_symbol
_atom_site_fract_x
_atom_site_fract_y
_atom_site_fract_z
_atom_site_U_iso_or_equiv
_atom_site_adp_type
_atom_site_occupancy
_atom_site_symmetry_multiplicity
_atom_site_calc_flag
_atom_site_refinement_flags
_atom_site_disorder_assembly
_atom_site_disorder_group
Co1 Co 1.0000 0.00005(4) 0.2500 0.0487(2) Uani 1 2 d S . .
Co2 Co 0.85932(3) 0.16827(3) 0.16216(2) 0.04780(18) Uani 1 1 d . . .
Cl1 Cl 0.87938(6) 0.07384(6) 0.24756(4) 0.0539(3) Uani 1 1 d . . .
Cl2 Cl 0.97745(6) 0.20789(7) 0.12845(5) 0.0600(3) Uani 1 1 d . . .
Cl3 Cl 1.01963(8) -0.07452(7) 0.34290(6) 0.0697(3) Uani 1 1 d . . .
N1 N 0.8134(2) 0.08808(19) 0.08215(15) 0.0518(7) Uani 1 1 d . . .
N2 N 0.8383(2) 0.0210(2) 0.05597(16) 0.0580(8) Uani 1 1 d . . .
H2N H 0.8822 -0.0071 0.0744 0.070 Uiso 1 1 calc R . .
N3 N 0.74907(19) 0.22051(19) 0.11327(14) 0.0505(7) Uani 1 1 d . . .
C1 C 0.7876(3) 0.0015(3) -0.0024(2) 0.0598(10) Uani 1 1 d . A .
C2 C 0.7268(3) 0.0601(3) -0.01400(19) 0.0604(10) Uani 1 1 d . . .
H2 H 0.6820 0.0642 -0.0507 0.073 Uiso 1 1 calc R . .
C3 C 0.7447(2) 0.1127(2) 0.03959(18) 0.0504(8) Uani 1 1 d . . .
C4 C 0.7054(2) 0.1869(2) 0.05755(18) 0.0523(9) Uani 1 1 d . . .
C5 C 0.6316(3) 0.2212(3) 0.0232(2) 0.0654(11) Uani 1 1 d . . .
H5 H 0.6012 0.1978 -0.0158 0.078 Uiso 1 1 calc R . .
C6 C 0.6041(3) 0.2917(3) 0.0485(2) 0.0791(14) Uani 1 1 d . . .
H6 H 0.5542 0.3164 0.0262 0.095 Uiso 1 1 calc R . .
C7 C 0.6484(3) 0.3257(3) 0.1051(2) 0.0715(13) Uani 1 1 d . . .
H7 H 0.6293 0.3731 0.1219 0.086 Uiso 1 1 calc R . .
C8 C 0.7219(3) 0.2889(3) 0.13707(19) 0.0571(10) Uani 1 1 d . . .
N4 N 0.8885(2) 0.3088(2) 0.27367(16) 0.0625(9) Uani 1 1 d . . .
H4N H 0.9345 0.2901 0.2983 0.075 Uiso 1 1 calc R . .
N5 N 0.8449(2) 0.2699(2) 0.22135(15) 0.0570(8) Uani 1 1 d . . .
C9 C 0.7792(3) 0.3176(3) 0.1971(2) 0.0593(10) Uani 1 1 d . . .
C10 C 0.7819(3) 0.3868(3) 0.2355(2) 0.0710(12) Uani 1 1 d . . .
H10 H 0.7427 0.4292 0.2294 0.085 Uiso 1 1 calc R . .
C11 C 0.8539(3) 0.3804(3) 0.2846(2) 0.0673(12) Uani 1 1 d . . .
C12 C 0.8908(4) 0.4343(3) 0.3417(3) 0.0858(16) Uani 1 1 d . . .
C13 C 0.9853(4) 0.4416(4) 0.3491(3) 0.104(2) Uani 1 1 d . . .
H13A H 0.9977 0.4678 0.3104 0.156 Uiso 1 1 calc R . .
H13B H 1.0104 0.3883 0.3537 0.156 Uiso 1 1 calc R . .
H13C H 1.0082 0.4735 0.3878 0.156 Uiso 1 1 calc R . .
C14 C 0.8758(6) 0.3939(6) 0.4048(3) 0.170(4) Uani 1 1 d . . .
H14A H 0.8932 0.3379 0.4056 0.255 Uiso 1 1 calc R . .
H14B H 0.8163 0.3967 0.4059 0.255 Uiso 1 1 calc R . .
H14C H 0.9083 0.4216 0.4429 0.255 Uiso 1 1 calc R . .
C15 C 0.8521(6) 0.5184(5) 0.3290(5) 0.185(5) Uani 1 1 d . . .
H15A H 0.7932 0.5165 0.3318 0.278 Uiso 1 1 calc R . .
H15B H 0.8567 0.5363 0.2854 0.278 Uiso 1 1 calc R . .
H15C H 0.8820 0.5557 0.3616 0.278 Uiso 1 1 calc R . .
C16 C 0.8054(3) -0.0714(3) -0.0414(2) 0.0801(14) Uani 1 1 d DU . .
C17 C 0.7464(7) -0.0689(6) -0.1085(4) 0.153(4) Uani 0.883(7) 1 d PDU A 1
H17A H 0.7593 -0.0205 -0.1308 0.230 Uiso 0.883(7) 1 d PR A 1
H17B H 0.6882 -0.0672 -0.1039 0.230 Uiso 0.883(7) 1 d PR A 1
H17C H 0.7552 -0.1158 -0.1341 0.230 Uiso 0.883(7) 1 d PR A 1
C18 C 0.8030(7) -0.1463(4) -0.0034(4) 0.130(4) Uani 0.883(7) 1 d PDU A 1
H18A H 0.8601 -0.1599 0.0186 0.195 Uiso 0.883(7) 1 d PR A 1
H18B H 0.7798 -0.1896 -0.0330 0.195 Uiso 0.883(7) 1 d PR A 1
H18C H 0.7686 -0.1387 0.0291 0.195 Uiso 0.883(7) 1 d PR A 1
C19 C 0.8954(5) -0.0617(5) -0.0541(4) 0.118(3) Uani 0.883(7) 1 d PDU A 1
H19A H 0.9283 -0.0293 -0.0191 0.177 Uiso 0.883(7) 1 d PR A 1
H19B H 0.8922 -0.0346 -0.0959 0.177 Uiso 0.883(7) 1 d PR A 1
H19C H 0.9222 -0.1138 -0.0553 0.177 Uiso 0.883(7) 1 d PR A 1
C17D C 0.7243(19) -0.121(3) -0.053(3) 0.130(4) Uani 0.117(7) 1 d PDU A 2
H17D H 0.6825 -0.0986 -0.0311 0.195 Uiso 0.117(7) 1 d PR A 2
H17E H 0.7317 -0.1779 -0.0427 0.195 Uiso 0.117(7) 1 d PR A 2
H17F H 0.7055 -0.1146 -0.1004 0.195 Uiso 0.117(7) 1 d PR A 2
C18D C 0.879(2) -0.123(3) -0.010(2) 0.118(3) Uani 0.117(7) 1 d PDU A 2
H18D H 0.9328 -0.0964 0.0053 0.177 Uiso 0.117(7) 1 d PR A 2
H18E H 0.8846 -0.1636 -0.0423 0.177 Uiso 0.117(7) 1 d PR A 2
H18F H 0.8616 -0.1486 0.0272 0.177 Uiso 0.117(7) 1 d PR A 2
C19D C 0.818(4) -0.034(3) -0.1047(15) 0.153(4) Uani 0.117(7) 1 d PDU A 2
H19D H 0.8476 0.0155 -0.0905 0.230 Uiso 0.117(7) 1 d PR A 2
H19E H 0.7670 -0.0220 -0.1372 0.230 Uiso 0.117(7) 1 d PR A 2
H19F H 0.8536 -0.0695 -0.1240 0.230 Uiso 0.117(7) 1 d PR A 2
Cl1S Cl 0.525(2) -0.1755(17) -0.1963(17) 0.281(13) Uiso 0.214(15) 1 d PDU . 1
C1S C 0.5000 -0.258(2) -0.2500 0.130(18) Uiso 0.214(15) 2 d SPDU . 1
H1SA H 0.4542 -0.2915 -0.2434 0.155 Uiso 0.214(15) 1 d PR . 1
Cl3S Cl 0.6264(9) -0.2116(8) -0.2292(7) 0.274(7) Uiso 0.393(7) 1 d PD . -2
Cl2S Cl 0.5468(14) -0.1930(13) -0.1516(13) 0.359(11) Uiso 0.393(7) 1 d PDU . -2
C2S C 0.5161(14) -0.211(3) -0.2373(14) 0.281(13) Uiso 0.393(7) 1 d PDU . -2
H2SC H 0.4881 -0.2626 -0.2495 0.338 Uiso 0.393(7) 1 calc PR . -2
H2SD H 0.4868 -0.1660 -0.2630 0.338 Uiso 0.393(7) 1 calc PR . -2

loop_
_atom_site_aniso_label
_atom_site_aniso_U_11
_atom_site_aniso_U_22
_atom_site_aniso_U_33
_atom_site_aniso_U_23
_atom_site_aniso_U_13
_atom_site_aniso_U_12
Co1 0.0442(4) 0.0484(4) 0.0507(4) 0.000 0.0034(3) 0.000
Co2 0.0440(3) 0.0512(3) 0.0439(3) -0.0034(2) -0.0009(2) 0.0139(2)
Cl1 0.0478(5) 0.0636(6) 0.0483(5) 0.0007(4) 0.0057(4) 0.0075(4)
Cl2 0.0529(5) 0.0742(6) 0.0484(5) -0.0059(5) 0.0005(4) -0.0012(5)
Cl3 0.0733(7) 0.0622(6) 0.0674(7) 0.0165(5) 0.0008(5) -0.0173(5)
N1 0.0481(17) 0.0550(18) 0.0475(17) -0.0100(14) -0.0006(14) 0.0102(14)
N2 0.0544(19) 0.0582(19) 0.0569(19) -0.0121(16) 0.0015(15) 0.0108(15)
N3 0.0471(17) 0.0579(18) 0.0431(16) -0.0025(14) 0.0018(13) 0.0159(14)
C1 0.062(2) 0.068(3) 0.048(2) -0.0143(18) 0.0084(19) -0.0009(19)
C2 0.056(2) 0.079(3) 0.042(2) -0.0085(19) 0.0011(17) 0.005(2)
C3 0.047(2) 0.061(2) 0.0415(19) -0.0021(16) 0.0042(15) 0.0041(17)
C4 0.045(2) 0.066(2) 0.0425(19) 0.0033(17) 0.0026(16) 0.0090(17)
C5 0.052(2) 0.079(3) 0.057(2) 0.004(2) -0.0070(19) 0.015(2)
C6 0.059(3) 0.094(3) 0.075(3) 0.006(3) -0.008(2) 0.035(3)
C7 0.061(3) 0.079(3) 0.070(3) -0.004(2) 0.003(2) 0.032(2)
C8 0.056(2) 0.063(2) 0.050(2) 0.0008(18) 0.0042(17) 0.0205(19)
N4 0.066(2) 0.067(2) 0.0487(19) -0.0132(16) 0.0003(16) 0.0225(17)
N5 0.059(2) 0.0605(19) 0.0467(17) -0.0095(15) -0.0011(15) 0.0206(16)
C9 0.061(2) 0.062(2) 0.053(2) -0.0056(18) 0.0066(19) 0.0251(19)
C10 0.073(3) 0.065(3) 0.071(3) -0.017(2) 0.005(2) 0.028(2)
C11 0.077(3) 0.064(3) 0.059(2) -0.012(2) 0.010(2) 0.027(2)
C12 0.094(4) 0.085(3) 0.074(3) -0.034(3) 0.007(3) 0.024(3)
C13 0.103(5) 0.091(4) 0.108(5) -0.039(4) -0.002(4) 0.002(3)
C14 0.190(9) 0.252(11) 0.081(5) -0.084(6) 0.060(5) -0.064(8)
C15 0.152(7) 0.134(6) 0.219(9) -0.118(7) -0.078(7) 0.083(6)
C16 0.099(4) 0.080(3) 0.061(3) -0.025(2) 0.014(3) 0.009(3)
C17 0.182(10) 0.170(8) 0.085(5) -0.084(5) -0.025(5) 0.042(7)
C18 0.233(11) 0.058(3) 0.116(6) -0.030(4) 0.079(7) -0.012(5)
C19 0.134(6) 0.105(5) 0.135(7) -0.031(5) 0.071(5) 0.020(5)
C17D 0.233(11) 0.058(3) 0.116(6) -0.030(4) 0.079(7) -0.012(5)
C18D 0.134(6) 0.105(5) 0.135(7) -0.031(5) 0.071(5) 0.020(5)
C19D 0.182(10) 0.170(8) 0.085(5) -0.084(5) -0.025(5) 0.042(7)

loop_
_atom_type_symbol
_atom_type_description
_atom_type_scat_dispersion_real
_atom_type_scat_dispersion_imag
_atom_type_scat_source
C C 0.0033 0.0016 'International Tables Vol C Tables 4.2.6.8 and 6.1.1.4'
H H 0.0000 0.0000 'International Tables Vol C Tables 4.2.6.8 and 6.1.1.4'
N N 0.0061 0.0033 'International Tables Vol C Tables 4.2.6.8 and 6.1.1.4'
Cl Cl 0.1484 0.1585 'International Tables Vol C Tables 4.2.6.8 and 6.1.1.4'
Co Co 0.3494 0.9721 'International Tables Vol C Tables 4.2.6.8 and 6.1.1.4'

loop_
_geom_angle_atom_site_label_1
_geom_angle_atom_site_label_2
_geom_angle_atom_site_label_3
_geom_angle
_geom_angle_site_symmetry_1
_geom_angle_site_symmetry_3
Cl3 Co1 Cl3 113.62(7) . 2_755
Cl3 Co1 Cl1 106.16(4) . .
Cl3 Co1 Cl1 107.72(4) 2_755 .
Cl3 Co1 Cl1 107.73(4) . 2_755
Cl3 Co1 Cl1 106.16(4) 2_755 2_755
Cl1 Co1 Cl1 115.69(6) . 2_755
N3 Co2 N5 76.28(12) . .
N3 Co2 N1 75.61(12) . .
N5 Co2 N1 151.61(12) . .
N3 Co2 Cl2 115.40(10) . .
N5 Co2 Cl2 98.65(11) . .
N1 Co2 Cl2 96.87(9) . .
N3 Co2 Cl1 128.82(10) . .
N5 Co2 Cl1 96.11(10) . .
N1 Co2 Cl1 98.33(9) . .
Cl2 Co2 Cl1 115.78(4) . .
Co1 Cl1 Co2 110.89(4) . .
C3 N1 N2 105.4(3) . .
C3 N1 Co2 115.6(2) . .
N2 N1 Co2 138.4(2) . .
N1 N2 C1 112.6(3) . .
N1 N2 H2N 123.7 . .
C1 N2 H2N 123.7 . .
C4 N3 C8 120.7(3) . .
C4 N3 Co2 119.9(2) . .
C8 N3 Co2 119.4(3) . .
N2 C1 C2 105.6(3) . .
N2 C1 C16 121.4(4) . .
C2 C1 C16 133.0(4) . .
C1 C2 C3 106.3(3) . .
C1 C2 H2 126.9 . .
C3 C2 H2 126.9 . .
N1 C3 C2 110.1(3) . .
N1 C3 C4 115.8(3) . .
C2 C3 C4 134.1(4) . .
N3 C4 C5 121.3(4) . .
N3 C4 C3 112.7(3) . .
C5 C4 C3 126.0(4) . .
C4 C5 C6 117.4(4) . .
C4 C5 H5 121.3 . .
C6 C5 H5 121.3 . .
C7 C6 C5 121.3(4) . .
C7 C6 H6 119.4 . .
C5 C6 H6 119.4 . .
C6 C7 C8 118.7(4) . .
C6 C7 H7 120.7 . .
C8 C7 H7 120.7 . .
N3 C8 C7 120.7(4) . .
N3 C8 C9 112.7(3) . .
C7 C8 C9 126.6(4) . .
N5 N4 C11 113.2(3) . .
N5 N4 H4N 123.4 . .
C11 N4 H4N 123.4 . .
N4 N5 C9 105.5(3) . .
N4 N5 Co2 138.7(2) . .
C9 N5 Co2 115.1(3) . .
N5 C9 C10 110.1(4) . .
N5 C9 C8 116.3(3) . .
C10 C9 C8 133.6(4) . .
C11 C10 C9 106.2(4) . .
C11 C10 H10 126.9 . .
C9 C10 H10 126.9 . .
N4 C11 C10 105.0(4) . .
N4 C11 C12 122.9(4) . .
C10 C11 C12 132.1(4) . .
C11 C12 C13 110.8(4) . .
C11 C12 C15 108.9(5) . .
C13 C12 C15 108.3(6) . .
C11 C12 C14 107.8(5) . .
C13 C12 C14 106.6(6) . .
C15 C12 C14 114.4(7) . .
C12 C13 H13A 109.5 . .
C12 C13 H13B 109.5 . .
H13A C13 H13B 109.5 . .
C12 C13 H13C 109.5 . .
H13A C13 H13C 109.5 . .
H13B C13 H13C 109.5 . .
C12 C14 H14A 109.5 . .
C12 C14 H14B 109.5 . .
H14A C14 H14B 109.5 . .
C12 C14 H14C 109.5 . .
H14A C14 H14C 109.5 . .
H14B C14 H14C 109.5 . .
C12 C15 H15A 109.5 . .
C12 C15 H15B 109.5 . .
H15A C15 H15B 109.5 . .
C12 C15 H15C 109.5 . .
H15A C15 H15C 109.5 . .
H15B C15 H15C 109.5 . .
C18 C16 C18D 53(2) . .
C18 C16 C19D 147(2) . .
C18D C16 C19D 112.2(19) . .
C18 C16 C1 110.9(4) . .
C18D C16 C1 116(2) . .
C19D C16 C1 102(2) . .
C18 C16 C17 115.7(6) . .
C18D C16 C17 135(2) . .
C19D C16 C17 50(2) . .
C1 C16 C17 108.3(5) . .
C18 C16 C17D 61(2) . .
C18D C16 C17D 110.0(18) . .
C19D C16 C17D 110.3(18) . .
C1 C16 C17D 105.2(18) . .
C17 C16 C17D 61(2) . .
C18 C16 C19 108.1(6) . .
C18D C16 C19 56(2) . .
C19D C16 C19 60(2) . .
C1 C16 C19 107.5(4) . .
C17 C16 C19 106.1(6) . .
C17D C16 C19 147.2(18) . .
C16 C17 H17A 107.7 . .
C16 C17 H17B 110.5 . .
H17A C17 H17B 109.5 . .
C16 C17 H17C 110.1 . .
H17A C17 H17C 109.5 . .
H17B C17 H17C 109.5 . .
C16 C17 H17F 97.5 . .
H17A C17 H17F 152.1 . .
H17B C17 H17F 48.6 . .
H17C C17 H17F 71.1 . .
C16 C17 H19E 108.7 . .
H17A C17 H19E 9.8 . .
H17B C17 H19E 117.1 . .
H17C C17 H19E 100.4 . .
H17F C17 H19E 153.7 . .
C16 C18 H18A 108.6 . .
C16 C18 H18B 109.5 . .
H18A C18 H18B 109.5 . .
C16 C18 H18C 110.3 . .
H18A C18 H18C 109.5 . .
H18B C18 H18C 109.5 . .
C16 C18 H17E 96.6 . .
H18A C18 H17E 142.6 . .
H18B C18 H17E 34.1 . .
H18C C18 H17E 85.9 . .
C16 C18 H18F 103.7 . .
H18A C18 H18F 14.3 . .
H18B C18 H18F 123.5 . .
H18C C18 H18F 99.6 . .
H17E C18 H18F 155.4 . .
C16 C19 H19A 108.7 . .
C16 C19 H19B 108.9 . .
H19A C19 H19B 109.5 . .
C16 C19 H19C 110.8 . .
H19A C19 H19C 109.5 . .
H19B C19 H19C 109.5 . .
C16 C19 H18D 93.3 . .
H19A C19 H18D 59.3 . .
H19B C19 H18D 157.7 . .
H19C C19 H18D 62.4 . .
C16 C19 H19F 84.4 . .
H19A C19 H19F 148.8 . .
H19B C19 H19F 39.7 . .
H19C C19 H19F 90.9 . .
H18D C19 H19F 150.4 . .
C16 C17D H17B 89.3 . .
C16 C17D H18B 85.0 . .
H17B C17D H18B 147.6 . .
C16 C17D H17D 112.4 . .
H17B C17D H17D 83.7 . .
H18B C17D H17D 127.9 . .
C16 C17D H17E 115.1 . .
H17B C17D H17E 142.8 . .
H18B C17D H17E 30.2 . .
H17D C17D H17E 109.5 . .
C16 C17D H17F 100.5 . .
H17B C17D H17F 35.1 . .
H18B C17D H17F 115.1 . .
H17D C17D H17F 109.5 . .
H17E C17D H17F 109.5 . .
C16 C18D H18A 108.0 . .
C16 C18D H19C 96.6 . .
H18A C18D H19C 145.8 . .
C16 C18D H18D 117.5 . .
H18A C18D H18D 118.6 . .
H19C C18D H18D 66.2 . .
C16 C18D H18E 105.8 . .
H18A C18D H18E 94.4 . .
H19C C18D H18E 55.4 . .
H18D C18D H18E 109.5 . .
C16 C18D H18F 104.9 . .
H18A C18D H18F 15.3 . .
H19C C18D H18F 156.9 . .
H18D C18D H18F 109.5 . .
H18E C18D H18F 109.5 . .
C16 C19D H17A 106.3 . .
C16 C19D H19B 100.2 . .
H17A C19D H19B 153.4 . .
C16 C19D H19D 103.4 . .
H17A C19D H19D 109.0 . .
H19B C19D H19D 61.9 . .
C16 C19D H19E 116.6 . .
H17A C19D H19E 11.4 . .
H19B C19D H19E 143.0 . .
H19D C19D H19E 109.5 . .
C16 C19D H19F 108.2 . .
H17A C19D H19F 119.3 . .
H19B C19D H19F 51.6 . .
H19D C19D H19F 109.5 . .
H19E C19D H19F 109.5 . .
C1S Cl1S Cl1S 51.1(15) . 2_654
Cl1S C1S Cl1S 78(3) . 2_654
Cl1S C1S H1SA 116.2 . .
Cl1S C1S H1SA 117.3 2_654 .
C2S Cl3S Cl2S 49.9(7) . .
C2S Cl2S Cl3S 49.5(7) . .
Cl3S C2S Cl2S 80.7(13) . .
Cl3S C2S H2SC 115.2 . .
Cl2S C2S H2SC 115.2 . .
Cl3S C2S H2SD 115.2 . .
Cl2S C2S H2SD 115.2 . .
H2SC C2S H2SD 112.2 . .

loop_
_geom_bond_atom_site_label_1
_geom_bond_atom_site_label_2
_geom_bond_distance
_geom_bond_site_symmetry_2
Co1 Cl3 2.2596(11) .
Co1 Cl3 2.2597(11) 2_755
Co1 Cl1 2.3000(10) .
Co1 Cl1 2.3001(10) 2_755
Co2 N3 2.056(3) .
Co2 N5 2.129(3) .
Co2 N1 2.139(3) .
Co2 Cl2 2.2706(12) .
Co2 Cl1 2.3391(11) .
N1 C3 1.336(5) .
N1 N2 1.338(4) .
N2 C1 1.356(5) .
N2 H2N 0.8700 .
N3 C4 1.346(5) .
N3 C8 1.349(5) .
C1 C2 1.370(6) .
C1 C16 1.517(6) .
C2 C3 1.397(5) .
C2 H2 0.9400 .
C3 C4 1.470(5) .
C4 C5 1.383(5) .
C5 C6 1.393(7) .
C5 H5 0.9400 .
C6 C7 1.367(7) .
C6 H6 0.9400 .
C7 C8 1.380(6) .
C7 H7 0.9400 .
C8 C9 1.471(6) .
N4 N5 1.334(5) .
N4 C11 1.351(5) .
N4 H4N 0.8700 .
N5 C9 1.338(5) .
C9 C10 1.394(6) .
C10 C11 1.387(6) .
C10 H10 0.9400 .
C11 C12 1.508(6) .
C12 C13 1.514(8) .
C12 C15 1.530(9) .
C12 C14 1.537(10) .
C13 H13A 0.9700 .
C13 H13B 0.9700 .
C13 H13C 0.9700 .
C14 H14A 0.9700 .
C14 H14B 0.9700 .
C14 H14C 0.9700 .
C15 H15A 0.9700 .
C15 H15B 0.9700 .
C15 H15C 0.9700 .
C16 C18 1.477(8) .
C16 C18D 1.505(15) .
C16 C19D 1.505(15) .
C16 C17 1.520(8) .
C16 C17D 1.530(15) .
C16 C19 1.546(8) .
C17 H17A 0.9700 .
C17 H17B 0.9700 .
C17 H17C 0.9700 .
C17 H17F 1.0459 .
C17 H19E 1.0737 .
C18 H18A 0.9700 .
C18 H18B 0.9700 .
C18 H18C 0.9700 .
C18 H17E 1.3748 .
C18 H18F 1.0274 .
C19 H19A 0.9700 .
C19 H19B 0.9700 .
C19 H19C 0.9700 .
C19 H18D 1.3832 .
C19 H19F 1.4750 .
C17D H17B 1.4129 .
C17D H18B 1.4579 .
C17D H17D 0.9700 .
C17D H17E 0.9700 .
C17D H17F 0.9700 .
C18D H18A 0.9452 .
C18D H19C 1.2973 .
C18D H18D 0.9700 .
C18D H18E 0.9700 .
C18D H18F 0.9700 .
C19D H17A 1.0146 .
C19D H19B 1.1847 .
C19D H19D 0.9700 .
C19D H19E 0.9700 .
C19D H19F 0.9700 .
Cl1S C1S 1.760(15) .
Cl1S Cl1S 2.21(7) 2_654
C1S Cl1S 1.760(15) 2_654
C1S H1SA 0.9600 .
Cl3S C2S 1.762(15) .
Cl3S Cl2S 2.29(3) .
Cl2S C2S 1.773(15) .
C2S H2SC 0.9800 .
C2S H2SD 0.9800 .

loop_
_geom_torsion_atom_site_label_1
_geom_torsion_atom_site_label_2
_geom_torsion_atom_site_label_3
_geom_torsion_atom_site_label_4
_geom_torsion
_geom_torsion_site_symmetry_1
Cl3 Co1 Cl1 Co2 172.06(4) .
Cl3 Co1 Cl1 Co2 -65.90(6) 2_755
Cl1 Co1 Cl1 Co2 52.65(3) 2_755
N3 Co2 Cl1 Co1 155.15(11) .
N5 Co2 Cl1 Co1 -127.56(10) .
N1 Co2 Cl1 Co1 76.96(9) .
Cl2 Co2 Cl1 Co1 -24.87(6) .
N3 Co2 N1 C3 5.1(3) .
N5 Co2 N1 C3 13.4(5) .
Cl2 Co2 N1 C3 -109.4(3) .
Cl1 Co2 N1 C3 133.2(3) .
N3 Co2 N1 N2 175.5(4) .
N5 Co2 N1 N2 -176.3(3) .
Cl2 Co2 N1 N2 60.9(4) .
Cl1 Co2 N1 N2 -56.5(4) .
C3 N1 N2 C1 0.0(5) .
Co2 N1 N2 C1 -171.0(3) .
N5 Co2 N3 C4 -179.2(3) .
N1 Co2 N3 C4 -3.2(3) .
Cl2 Co2 N3 C4 87.6(3) .
Cl1 Co2 N3 C4 -92.4(3) .
N5 Co2 N3 C8 1.7(3) .
N1 Co2 N3 C8 177.7(3) .
Cl2 Co2 N3 C8 -91.5(3) .
Cl1 Co2 N3 C8 88.5(3) .
N1 N2 C1 C2 0.1(5) .
N1 N2 C1 C16 178.6(4) .
N2 C1 C2 C3 -0.3(5) .
C16 C1 C2 C3 -178.5(5) .
N2 N1 C3 C2 -0.2(4) .
Co2 N1 C3 C2 173.2(3) .
N2 N1 C3 C4 -179.6(3) .
Co2 N1 C3 C4 -6.2(4) .
C1 C2 C3 N1 0.3(5) .
C1 C2 C3 C4 179.5(4) .
C8 N3 C4 C5 -0.1(6) .
Co2 N3 C4 C5 -179.2(3) .
C8 N3 C4 C3 -179.8(3) .
Co2 N3 C4 C3 1.1(5) .
N1 C3 C4 N3 3.5(5) .
C2 C3 C4 N3 -175.7(4) .
N1 C3 C4 C5 -176.2(4) .
C2 C3 C4 C5 4.6(8) .
N3 C4 C5 C6 -0.1(7) .
C3 C4 C5 C6 179.6(4) .
C4 C5 C6 C7 0.0(8) .
C5 C6 C7 C8 0.3(8) .
C4 N3 C8 C7 0.5(6) .
Co2 N3 C8 C7 179.6(4) .
C4 N3 C8 C9 -178.3(4) .
Co2 N3 C8 C9 0.8(5) .
C6 C7 C8 N3 -0.6(7) .
C6 C7 C8 C9 178.0(5) .
C11 N4 N5 C9 -0.1(5) .
C11 N4 N5 Co2 169.2(4) .
N3 Co2 N5 N4 -172.8(5) .
N1 Co2 N5 N4 179.0(4) .
Cl2 Co2 N5 N4 -58.6(4) .
Cl1 Co2 N5 N4 58.7(4) .
N3 Co2 N5 C9 -4.2(3) .
N1 Co2 N5 C9 -12.4(5) .
Cl2 Co2 N5 C9 110.0(3) .
Cl1 Co2 N5 C9 -132.7(3) .
N4 N5 C9 C10 -0.6(5) .
Co2 N5 C9 C10 -172.8(3) .
N4 N5 C9 C8 178.2(4) .
Co2 N5 C9 C8 6.0(5) .
N3 C8 C9 N5 -4.5(6) .
C7 C8 C9 N5 176.8(5) .
N3 C8 C9 C10 173.9(5) .
C7 C8 C9 C10 -4.7(9) .
N5 C9 C10 C11 1.1(6) .
C8 C9 C10 C11 -177.5(5) .
N5 N4 C11 C10 0.8(6) .
N5 N4 C11 C12 178.6(5) .
C9 C10 C11 N4 -1.1(6) .
C9 C10 C11 C12 -178.6(5) .
N4 C11 C12 C13 45.4(7) .
C10 C11 C12 C13 -137.5(6) .
N4 C11 C12 C15 164.4(7) .
C10 C11 C12 C15 -18.5(10) .
N4 C11 C12 C14 -71.0(7) .
C10 C11 C12 C14 106.2(8) .
N2 C1 C16 C18 61.2(7) .
C2 C1 C16 C18 -120.8(7) .
N2 C1 C16 C18D 3(2) .
C2 C1 C16 C18D -179(2) .
N2 C1 C16 C19D -119(2) .
C2 C1 C16 C19D 59(2) .
N2 C1 C16 C17 -170.9(6) .
C2 C1 C16 C17 7.1(9) .
N2 C1 C16 C17D 125(2) .
C2 C1 C16 C17D -57(2) .
N2 C1 C16 C19 -56.7(6) .
C2 C1 C16 C19 121.3(6) .
